data_7219793
loop_
_publ_author_name
'Kaur, Gurpreet'
'Choudhury, Angshuman Roy'

_publ_section_title
;
 A comprehensive understanding of the synthons involving C--H&#x22EF;F--C
 hydrogen bond(s) from structural and computational analyses
;
_journal_issue 15
_journal_name_full CrystEngComm
_journal_page_first 2949
_journal_paper_doi 10.1039/C5CE00215J
_journal_volume 17
_journal_year 2015
_chemical_formula_moiety 'C13 H7 F4 N'
_chemical_formula_sum 'C13 H7 F4 N'
_chemical_formula_weight 253.2
_chemical_name_systematic
;
 ?
;
_space_group_IT_number 15
_symmetry_cell_setting monoclinic
_symmetry_Int_Tables_number 15
_symmetry_space_group_name_Hall '-C 2yc'
_symmetry_space_group_name_H-M 'C 1 2/c 1'
_atom_sites_solution_hydrogens geom
_atom_sites_solution_primary direct
_audit_creation_date 2013-10-24T00:40:09-00:00
_audit_creation_method 'WinGX routine CIF_UPDATE'
_audit_update_record
;
2015-01-29 deposited with the CCDC.
2015-03-09 downloaded from the CCDC.
;
_cell_angle_alpha 90
_cell_angle_beta 113.707(5)
_cell_angle_gamma 90
_cell_formula_units_Z 16
_cell_length_a 25.983(2)
_cell_length_b 7.3160(6)
_cell_length_c 24.834(2)
_cell_measurement_reflns_used 4131
_cell_measurement_temperature 100
_cell_measurement_theta_max 26.57
_cell_measurement_theta_min 2.93
_cell_volume 4322.4(6)
_computing_data_reduction 'SAINT v7.68A (Bruker, 2009)'
_computing_molecular_graphics
;
O. V. Dolomanov, L. J. Bourhis, R. J. Gildea, J. A. K. Howard and H. Puschmann,
OLEX2: a complete structure solution, refinement and analysis program.
        J. Appl. Cryst. (2009). 42, 339-341.
;
_computing_publication_material
;
O. V. Dolomanov, L. J. Bourhis, R. J. Gildea, J. A. K. Howard and H. Puschmann,
OLEX2: a complete structure solution, refinement and analysis program.
        J. Appl. Cryst. (2009). 42, 339-341.
;
_computing_structure_refinement
;
        XL, G.M. Sheldrick, Acta Cryst.
        (2008). A64, 112-122
;
_computing_structure_solution
;
        SHELXS, G.M. Sheldrick, Acta Cryst.
        (2008). A64, 112-122
;
_diffrn_ambient_temperature 100
_diffrn_measured_fraction_theta_full 0.999
_diffrn_measured_fraction_theta_max 0.994
_diffrn_measurement_device_type 'Bruker APEX-II CCD'
_diffrn_measurement_method '\f and \w scans'
_diffrn_radiation_monochromator graphite
_diffrn_radiation_type MoK\a
_diffrn_radiation_wavelength 0.71073
_diffrn_reflns_av_R_equivalents 0.0402
_diffrn_reflns_Laue_measured_fraction_full 0.999
_diffrn_reflns_Laue_measured_fraction_max 0.994
_diffrn_reflns_limit_h_max 33
_diffrn_reflns_limit_h_min -30
_diffrn_reflns_limit_k_max 9
_diffrn_reflns_limit_k_min -9
_diffrn_reflns_limit_l_max 32
_diffrn_reflns_limit_l_min -32
_diffrn_reflns_number 24110
_diffrn_reflns_point_group_measured_fraction_full 0.999
_diffrn_reflns_point_group_measured_fraction_max 0.994
_diffrn_reflns_theta_full 25.242
_diffrn_reflns_theta_max 27.323
_diffrn_reflns_theta_min 2.913
_diffrn_standards_number 0
_exptl_absorpt_coefficient_mu 0.14
_exptl_absorpt_correction_T_max 0.7455
_exptl_absorpt_correction_T_min 0.6883
_exptl_absorpt_correction_type multi-scan
_exptl_absorpt_process_details
;
        SADABS-2008/1 (Bruker,2008) was used for absorption correction.
        wR2(int) was 0.0551 before and 0.0483 after correction.
        The Ratio of minimum to maximum transmission is 0.9233.
        The \l/2 correction factor is 0.0015.
;
_exptl_crystal_colour 'clear light colourless'
_exptl_crystal_density_diffrn 1.556
_exptl_crystal_description plate
_exptl_crystal_F_000 2048
_exptl_crystal_size_max 0.2
_exptl_crystal_size_mid 0.2
_exptl_crystal_size_min 0.1
_refine_diff_density_max 0.533
_refine_diff_density_min -0.282
_refine_diff_density_rms 0.055
_refine_ls_extinction_method none
_refine_ls_goodness_of_fit_ref 1.032
_refine_ls_hydrogen_treatment constr
_refine_ls_matrix_type full
_refine_ls_number_parameters 325
_refine_ls_number_reflns 4848
_refine_ls_number_restraints 0
_refine_ls_restrained_S_all 1.032
_refine_ls_R_factor_all 0.0794
_refine_ls_R_factor_gt 0.0435
_refine_ls_shift/su_max 0
_refine_ls_shift/su_mean 0
_refine_ls_structure_factor_coef Fsqd
_refine_ls_weighting_details 'w=1/[\s^2^(Fo^2^)+(0.0476P)^2^+2.1179P] where P=(Fo^2^+2Fc^2^)/3'
_refine_ls_weighting_scheme calc
_refine_ls_wR_factor_gt 0.0961
_refine_ls_wR_factor_ref 0.111
_reflns_number_gt 3235
_reflns_number_total 4848
_reflns_threshold_expression 'I > 2\s(I)'
_cod_data_source_file c5ce00215j2.cif
_cod_data_source_block 59
_cod_depositor_comments 'Adding full bibliography for 7219787--7219816.cif.'
_cod_original_cell_volume 4322.3(6)
_cod_database_code 7219793

loop_
_symmetry_equiv_pos_as_xyz
'x, y, z'
'-x, y, -z+1/2'
'x+1/2, y+1/2, z'
'-x+1/2, y+1/2, -z+1/2'
'-x, -y, -z'
'x, -y, z-1/2'
'-x+1/2, -y+1/2, -z'
'x+1/2, -y+1/2, z-1/2'

loop_
_atom_site_label
_atom_site_type_symbol
_atom_site_fract_x
_atom_site_fract_y
_atom_site_fract_z
_atom_site_U_iso_or_equiv
_atom_site_adp_type
_atom_site_occupancy
_atom_site_calc_flag
F3 F 0.01056(4) 0.50972(14) 0.08318(5) 0.0284(3) Uani 1 d
F2 F 0.44058(5) 0.17248(15) 0.24569(5) 0.0293(3) Uani 1 d
F1 F 0.42000(5) 0.36030(15) 0.05775(5) 0.0292(3) Uani 1 d
F4 F 0.19768(5) 0.51731(16) 0.22061(5) 0.0330(3) Uani 1 d
F7 F 0.48666(5) -0.25751(16) 0.15898(5) 0.0333(3) Uani 1 d
F5 F 0.09148(5) 0.04871(15) 0.19841(5) 0.0304(3) Uani 1 d
F6 F 0.04482(4) -0.15338(14) 0.00543(5) 0.0257(3) Uani 1 d
F8 F 0.30806(5) -0.07694(15) 0.02414(5) 0.0300(3) Uani 1 d
N1 N 0.23630(6) 0.36490(19) 0.14439(7) 0.0193(3) Uani 1 d
N2 N 0.25936(6) -0.14930(18) 0.10027(7) 0.0181(3) Uani 1 d
C11 C 0.06582(8) 0.4712(2) 0.09711(9) 0.0205(4) Uani 1 d
C10 C 0.08107(8) 0.3970(2) 0.05489(9) 0.0205(4) Uani 1 d
H10 H 0.0537 0.3693 0.0167 0.025 Uiso 1 calc
C9 C 0.13784(8) 0.3637(2) 0.06976(8) 0.0197(4) Uani 1 d
H9 H 0.1492 0.3123 0.0412 0.024 Uiso 1 calc
C8 C 0.17838(8) 0.4039(2) 0.12546(8) 0.0180(4) Uani 1 d
C1 C 0.25920(8) 0.3862(2) 0.10812(8) 0.0189(4) Uani 1 d
H1 H 0.2373 0.4331 0.0701 0.023 Uiso 1 calc
C2 C 0.31830(8) 0.3404(2) 0.12341(8) 0.0178(4) Uani 1 d
C3 C 0.34126(8) 0.3698(2) 0.08188(8) 0.0192(4) Uani 1 d
H3 H 0.3188 0.4151 0.0438 0.023 Uiso 1 calc
C4 C 0.39742(8) 0.3310(2) 0.09790(8) 0.0211(4) Uani 1 d
C5 C 0.43210(8) 0.2650(2) 0.15217(9) 0.0214(4) Uani 1 d
H5 H 0.4707 0.2398 0.1621 0.026 Uiso 1 calc
C7 C 0.35202(8) 0.2725(2) 0.17912(8) 0.0186(4) Uani 1 d
H7 H 0.3369 0.2512 0.2076 0.022 Uiso 1 calc
C6 C 0.40745(8) 0.2376(2) 0.19150(8) 0.0202(4) Uani 1 d
C13 C 0.15921(8) 0.4754(2) 0.16593(8) 0.0209(4) Uani 1 d
C12 C 0.10374(8) 0.5107(2) 0.15324(9) 0.0223(4) Uani 1 d
H12 H 0.092 0.5601 0.1819 0.027 Uiso 1 calc
C18 C 0.06624(8) -0.0476(2) 0.10120(8) 0.0203(4) Uani 1 d
H18 H 0.0275 -0.0345 0.0931 0.024 Uiso 1 calc
C17 C 0.10762(8) -0.0075(2) 0.15538(9) 0.0210(4) Uani 1 d
C16 C 0.16413(8) -0.0232(2) 0.16871(8) 0.0195(4) Uani 1 d
H16 H 0.1912 0.0053 0.2069 0.023 Uiso 1 calc
C15 C 0.18070(8) -0.0822(2) 0.12463(8) 0.0174(4) Uani 1 d
C14 C 0.24098(8) -0.0964(2) 0.13824(8) 0.0184(4) Uani 1 d
H14 H 0.2672 -0.0652 0.1766 0.022 Uiso 1 calc
C21 C 0.31813(8) -0.1705(2) 0.11884(8) 0.0170(4) Uani 1 d
C22 C 0.35443(8) -0.2324(2) 0.17421(8) 0.0195(4) Uani 1 d
H22 H 0.3399 -0.256 0.203 0.023 Uiso 1 calc
C23 C 0.41116(8) -0.2606(2) 0.18847(9) 0.0223(4) Uani 1 d
H23 H 0.4354 -0.3024 0.2264 0.027 Uiso 1 calc
C24 C 0.43130(8) -0.2262(2) 0.14595(9) 0.0227(4) Uani 1 d
C19 C 0.08457(8) -0.1082(2) 0.05912(8) 0.0192(4) Uani 1 d
C20 C 0.14017(8) -0.1266(2) 0.06886(8) 0.0176(4) Uani 1 d
H20 H 0.1509 -0.1683 0.0386 0.021 Uiso 1 calc
C26 C 0.34180(8) -0.1390(2) 0.07828(8) 0.0186(4) Uani 1 d
C25 C 0.39788(8) -0.1655(2) 0.09035(9) 0.0208(4) Uani 1 d
H25 H 0.4127 -0.143 0.0617 0.025 Uiso 1 calc

loop_
_atom_site_aniso_label
_atom_site_aniso_U_11
_atom_site_aniso_U_22
_atom_site_aniso_U_33
_atom_site_aniso_U_23
_atom_site_aniso_U_13
_atom_site_aniso_U_12
F3 0.0161(6) 0.0377(6) 0.0319(7) 0.0050(5) 0.0101(5) 0.0036(5)
F2 0.0183(6) 0.0443(7) 0.0216(7) 0.0115(5) 0.0041(5) 0.0032(5)
F1 0.0270(7) 0.0439(6) 0.0222(7) 0.0023(5) 0.0156(6) 0.0004(5)
F4 0.0257(7) 0.0544(7) 0.0143(6) -0.0035(5) 0.0033(5) 0.0059(6)
F7 0.0168(7) 0.0486(7) 0.0362(8) 0.0109(6) 0.0125(6) 0.0077(5)
F5 0.0288(7) 0.0444(7) 0.0229(7) -0.0035(5) 0.0154(6) 0.0085(5)
F6 0.0182(6) 0.0353(6) 0.0182(6) -0.0035(5) 0.0017(5) -0.0021(5)
F8 0.0268(7) 0.0436(7) 0.0174(6) 0.0066(5) 0.0064(5) 0.0034(5)
N1 0.0180(9) 0.0196(7) 0.0192(9) 0.0019(6) 0.0062(7) 0.0018(6)
N2 0.0174(9) 0.0182(7) 0.0181(9) 0.0006(6) 0.0066(7) 0.0004(6)
C11 0.0150(10) 0.0208(9) 0.0258(12) 0.0058(8) 0.0084(9) 0.0013(7)
C10 0.0178(11) 0.0214(9) 0.0186(11) 0.0008(8) 0.0034(9) -0.0022(7)
C9 0.0222(11) 0.0173(8) 0.0205(11) -0.0006(7) 0.0094(9) -0.0010(7)
C8 0.0182(11) 0.0162(8) 0.0194(11) 0.0036(7) 0.0074(9) 0.0019(7)
C1 0.0198(11) 0.0172(8) 0.0157(10) 0.0019(7) 0.0028(9) 0.0004(7)
C2 0.0197(11) 0.0137(8) 0.0196(10) -0.0007(7) 0.0073(9) -0.0008(7)
C3 0.0207(11) 0.0195(8) 0.0160(10) -0.0003(7) 0.0058(9) -0.0011(7)
C4 0.0250(12) 0.0223(9) 0.0199(11) -0.0014(8) 0.0129(9) -0.0032(8)
C5 0.0162(11) 0.0235(9) 0.0232(11) -0.0009(8) 0.0067(9) 0.0007(8)
C7 0.0181(11) 0.0201(8) 0.0191(11) 0.0013(7) 0.0089(9) -0.0020(7)
C6 0.0205(11) 0.0222(9) 0.0136(10) 0.0034(7) 0.0022(9) -0.0006(7)
C13 0.0215(11) 0.0251(9) 0.0134(10) 0.0033(8) 0.0041(9) 0.0005(8)
C12 0.0259(12) 0.0234(9) 0.0216(11) 0.0030(8) 0.0137(10) 0.0045(8)
C18 0.0161(10) 0.0212(9) 0.0248(11) 0.0030(8) 0.0095(9) 0.0026(7)
C17 0.0261(12) 0.0204(8) 0.0215(11) 0.0003(8) 0.0148(10) 0.0039(8)
C16 0.0195(11) 0.0202(8) 0.0174(10) -0.0017(7) 0.0058(9) 0.0010(7)
C15 0.0168(10) 0.0160(8) 0.0184(10) 0.0009(7) 0.0060(9) 0.0013(7)
C14 0.0175(11) 0.0167(8) 0.0180(10) -0.0015(7) 0.0039(9) -0.0007(7)
C21 0.0168(10) 0.0155(8) 0.0183(10) -0.0018(7) 0.0065(9) -0.0005(7)
C22 0.0209(11) 0.0197(8) 0.0186(11) 0.0013(7) 0.0087(9) 0.0012(7)
C23 0.0215(11) 0.0233(9) 0.0201(11) 0.0057(8) 0.0063(9) 0.0035(8)
C24 0.0164(11) 0.0221(9) 0.0297(12) 0.0024(8) 0.0096(9) 0.0029(8)
C19 0.0197(11) 0.0198(8) 0.0149(10) 0.0014(7) 0.0036(9) -0.0011(7)
C20 0.0201(11) 0.0169(8) 0.0171(10) -0.0006(7) 0.0088(9) 0.0003(7)
C26 0.0215(11) 0.0186(8) 0.0127(10) 0.0022(7) 0.0039(8) 0.0007(7)
C25 0.0216(11) 0.0222(9) 0.0209(11) 0.0006(8) 0.0111(9) 0.0002(8)

loop_
_atom_type_symbol
_atom_type_description
_atom_type_scat_dispersion_real
_atom_type_scat_dispersion_imag
_atom_type_scat_source
C C 0.0033 0.0016 'International Tables Vol C Tables 4.2.6.8 and 6.1.1.4'
H H 0 0 'International Tables Vol C Tables 4.2.6.8 and 6.1.1.4'
F F 0.0171 0.0103 'International Tables Vol C Tables 4.2.6.8 and 6.1.1.4'
N N 0.0061 0.0033 'International Tables Vol C Tables 4.2.6.8 and 6.1.1.4'

loop_
_geom_angle_atom_site_label_1
_geom_angle_atom_site_label_2
_geom_angle_atom_site_label_3
_geom_angle
C1 N1 C8 118.55(16)
C14 N2 C21 117.87(16)
F3 C11 C10 119.04(17)
F3 C11 C12 117.73(17)
C10 C11 C12 123.22(18)
C11 C10 H10 121.1
C11 C10 C9 117.87(18)
C9 C10 H10 121.1
C10 C9 H9 119.2
C10 C9 C8 121.68(17)
C8 C9 H9 119.2
C9 C8 N1 124.55(16)
C13 C8 N1 118.57(17)
C13 C8 C9 116.71(17)
N1 C1 H1 119.1
N1 C1 C2 121.88(17)
C2 C1 H1 119.1
C3 C2 C1 119.13(17)
C7 C2 C1 120.83(16)
C7 C2 C3 120.02(17)
C2 C3 H3 121
C4 C3 C2 118.09(18)
C4 C3 H3 121
F1 C4 C3 118.29(17)
F1 C4 C5 117.90(17)
C5 C4 C3 123.81(17)
C4 C5 H5 122
C4 C5 C6 115.93(18)
C6 C5 H5 122
C2 C7 H7 120.9
C6 C7 C2 118.19(17)
C6 C7 H7 120.9
F2 C6 C5 117.51(17)
F2 C6 C7 118.53(16)
C7 C6 C5 123.96(18)
F4 C13 C8 118.27(17)
F4 C13 C12 118.07(16)
C12 C13 C8 123.64(18)
C11 C12 H12 121.6
C13 C12 C11 116.86(18)
C13 C12 H12 121.6
C17 C18 H18 122.1
C17 C18 C19 115.86(17)
C19 C18 H18 122.1
F5 C17 C18 117.84(17)
F5 C17 C16 118.26(17)
C16 C17 C18 123.90(17)
C17 C16 H16 120.9
C17 C16 C15 118.26(18)
C15 C16 H16 120.9
C16 C15 C14 118.59(17)
C16 C15 C20 120.07(17)
C20 C15 C14 121.34(16)
N2 C14 C15 122.22(18)
N2 C14 H14 118.9
C15 C14 H14 118.9
C22 C21 N2 124.80(16)
C22 C21 C26 116.50(17)
C26 C21 N2 118.56(16)
C21 C22 H22 119
C23 C22 C21 121.93(17)
C23 C22 H22 119
C22 C23 H23 121
C24 C23 C22 118.02(18)
C24 C23 H23 121
F7 C24 C23 118.55(18)
F7 C24 C25 118.24(17)
C25 C24 C23 123.19(18)
F6 C19 C18 117.54(16)
F6 C19 C20 118.68(16)
C20 C19 C18 123.78(18)
C15 C20 H20 120.9
C19 C20 C15 118.12(17)
C19 C20 H20 120.9
F8 C26 C21 118.36(16)
F8 C26 C25 117.95(16)
C25 C26 C21 123.68(17)
C24 C25 C26 116.69(17)
C24 C25 H25 121.7
C26 C25 H25 121.7

loop_
_geom_bond_atom_site_label_1
_geom_bond_atom_site_label_2
_geom_bond_distance
F3 C11 1.364(2)
F2 C6 1.359(2)
F1 C4 1.362(2)
F4 C13 1.359(2)
F7 C24 1.361(2)
F5 C17 1.359(2)
F6 C19 1.359(2)
F8 C26 1.355(2)
N1 C8 1.413(2)
N1 C1 1.273(2)
N2 C14 1.276(2)
N2 C21 1.415(2)
C11 C10 1.373(3)
C11 C12 1.376(3)
C10 H10 0.95
C10 C9 1.390(3)
C9 H9 0.95
C9 C8 1.392(3)
C8 C13 1.391(2)
C1 H1 0.95
C1 C2 1.465(3)
C2 C3 1.400(2)
C2 C7 1.398(3)
C3 H3 0.95
C3 C4 1.379(3)
C4 C5 1.373(3)
C5 H5 0.95
C5 C6 1.381(3)
C7 H7 0.95
C7 C6 1.370(3)
C13 C12 1.370(3)
C12 H12 0.95
C18 H18 0.95
C18 C17 1.374(3)
C18 C19 1.384(2)
C17 C16 1.374(3)
C16 H16 0.95
C16 C15 1.396(2)
C15 C14 1.467(3)
C15 C20 1.400(3)
C14 H14 0.95
C21 C22 1.394(3)
C21 C26 1.394(2)
C22 H22 0.95
C22 C23 1.386(3)
C23 H23 0.95
C23 C24 1.377(3)
C24 C25 1.376(3)
C19 C20 1.372(3)
C20 H20 0.95
C26 C25 1.378(3)
C25 H25 0.95
